data_2212200
loop_
_publ_author_name
'Ma, Ji-Long'

_publ_section_title
;
 (<i>E</i>)-3-(2-Methoxyphenyl)-1-(4-nitrophenyl)prop-2-en-1-one
;
_journal_coeditor_code HB2264
_journal_issue 2
_journal_name_full 'Acta Crystallographica Section E'
_journal_page_first o806
_journal_page_last o807
_journal_paper_doi 10.1107/S1600536807001420
_journal_volume 63
_journal_year 2007
_chemical_formula_iupac 'C16 H13 N O4'
_chemical_formula_moiety 'C16 H13 N O4'
_chemical_formula_sum 'C16 H13 N O4'
_chemical_formula_weight 283.27
_chemical_name_systematic
;
(E)-3-(2-Methoxyphenyl)-1-(4-nitrophenyl)prop-2-en-1-one
;
_space_group_IT_number 61
_symmetry_cell_setting orthorhombic
_symmetry_space_group_name_Hall '-P 2ac 2ab'
_symmetry_space_group_name_H-M 'P b c a'
_atom_sites_solution_hydrogens geom
_atom_sites_solution_primary direct
_atom_sites_solution_secondary difmap
_audit_creation_method SHELXL-97
_cell_angle_alpha 90.00
_cell_angle_beta 90.00
_cell_angle_gamma 90.00
_cell_formula_units_Z 8
_cell_length_a 7.4880(8)
_cell_length_b 12.1608(11)
_cell_length_c 30.347(2)
_cell_measurement_reflns_used 580
_cell_measurement_temperature 293(2)
_cell_measurement_theta_max 25.68
_cell_measurement_theta_min 2.15
_cell_volume 2763.4(4)
_computing_cell_refinement 'SAINT (Bruker, 2001)'
_computing_data_collection 'SMART (Bruker, 2001)'
_computing_data_reduction SAINT
_computing_molecular_graphics 'ORTEP-3 (Farrugia, 1997)'
_computing_publication_material SHELXL97
_computing_structure_refinement 'SHELXL97 (Sheldrick, 1997)'
_computing_structure_solution 'SHELXS97 (Sheldrick, 1997)'
_diffrn_ambient_temperature 293(2)
_diffrn_measured_fraction_theta_full 0.981
_diffrn_measured_fraction_theta_max 0.981
_diffrn_measurement_device_type 'Bruker SMART CCD'
_diffrn_measurement_method \w
_diffrn_radiation_monochromator graphite
_diffrn_radiation_source 'fine-focus sealed tube'
_diffrn_radiation_type MoK\a
_diffrn_radiation_wavelength 0.71073
_diffrn_reflns_av_R_equivalents 0.0000
_diffrn_reflns_av_sigmaI/netI 0.0913
_diffrn_reflns_limit_h_max 9
_diffrn_reflns_limit_h_min 0
_diffrn_reflns_limit_k_max 14
_diffrn_reflns_limit_k_min 0
_diffrn_reflns_limit_l_max 37
_diffrn_reflns_limit_l_min 0
_diffrn_reflns_number 2663
_diffrn_reflns_theta_full 25.96
_diffrn_reflns_theta_max 25.96
_diffrn_reflns_theta_min 1.34
_diffrn_standards_decay_% 0
_diffrn_standards_interval_count 0
_diffrn_standards_interval_time 0
_diffrn_standards_number 0
_exptl_absorpt_coefficient_mu 0.099
_exptl_absorpt_correction_T_max 0.990
_exptl_absorpt_correction_T_min 0.962
_exptl_absorpt_correction_type multi-scan
_exptl_absorpt_process_details '(SADABS; Bruker, 2001)'
_exptl_crystal_colour Yellow
_exptl_crystal_density_diffrn 1.362
_exptl_crystal_density_method 'not measured'
_exptl_crystal_description Block
_exptl_crystal_F_000 1184
_exptl_crystal_size_max 0.40
_exptl_crystal_size_mid 0.20
_exptl_crystal_size_min 0.10
_refine_diff_density_max 0.248
_refine_diff_density_min -0.284
_refine_ls_extinction_method none
_refine_ls_goodness_of_fit_ref 0.996
_refine_ls_hydrogen_treatment constr
_refine_ls_matrix_type full
_refine_ls_number_parameters 191
_refine_ls_number_reflns 2663
_refine_ls_number_restraints 0
_refine_ls_restrained_S_all 0.996
_refine_ls_R_factor_all 0.1895
_refine_ls_R_factor_gt 0.0782
_refine_ls_shift/su_max 0.001
_refine_ls_shift/su_mean 0.000
_refine_ls_structure_factor_coef Fsqd
_refine_ls_weighting_details 'calc w=1/[\s^2^(Fo^2^)+(0.0860P)^2^] where P=(Fo^2^+2Fc^2^)/3'
_refine_ls_weighting_scheme calc
_refine_ls_wR_factor_gt 0.1632
_refine_ls_wR_factor_ref 0.2161
_reflns_number_gt 1105
_reflns_number_total 2663
_reflns_threshold_expression I>2\s(I)
_cod_data_source_file hb2264.cif
_cod_data_source_block I
_cod_database_code 2212200
_cod_database_fobs_code 2212200

loop_
_symmetry_equiv_pos_as_xyz
'x, y, z'
'-x+1/2, -y, z+1/2'
'x+1/2, -y+1/2, -z'
'-x, y+1/2, -z+1/2'
'-x, -y, -z'
'x-1/2, y, -z-1/2'
'-x-1/2, y-1/2, z'
'x, -y-1/2, z-1/2'

loop_
_atom_site_type_symbol
_atom_site_label
_atom_site_fract_x
_atom_site_fract_y
_atom_site_fract_z
_atom_site_U_iso_or_equiv
_atom_site_adp_type
_atom_site_calc_flag
_atom_site_refinement_flags
_atom_site_occupancy
C C1 0.8890(6) 0.9656(4) 1.12287(13) 0.0549(12) Uani d . 1
C C2 0.8091(6) 1.0406(4) 1.09556(13) 0.0568(13) Uani d . 1
H H2 0.7741 1.1092 1.1060 0.068 Uiso calc R 1
C C3 0.7816(6) 1.0114(4) 1.05186(13) 0.0540(12) Uani d . 1
H H3 0.7292 1.0616 1.0327 0.065 Uiso calc R 1
C C4 0.8311(5) 0.9089(4) 1.03636(13) 0.0477(11) Uani d . 1
C C5 0.9119(6) 0.8366(4) 1.06556(13) 0.0568(13) Uani d . 1
H H5 0.9471 0.7677 1.0555 0.068 Uiso calc R 1
C C6 0.9416(6) 0.8633(4) 1.10875(14) 0.0598(13) Uani d . 1
H H6 0.9956 0.8138 1.1279 0.072 Uiso calc R 1
C C7 0.7987(6) 0.8713(4) 0.98975(13) 0.0539(12) Uani d . 1
C C8 0.7269(6) 0.9502(4) 0.95810(12) 0.0547(12) Uani d . 1
H H8 0.6985 1.0205 0.9680 0.066 Uiso calc R 1
C C9 0.7003(5) 0.9267(4) 0.91612(12) 0.0480(11) Uani d . 1
H H9 0.7289 0.8558 0.9071 0.058 Uiso calc R 1
C C10 0.6307(5) 1.0006(4) 0.88238(12) 0.0456(11) Uani d . 1
C C11 0.5903(6) 1.1094(4) 0.89171(14) 0.0555(12) Uani d . 1
H H11 0.6095 1.1361 0.9200 0.067 Uiso calc R 1
C C12 0.5226(7) 1.1785(4) 0.86013(17) 0.0704(15) Uani d . 1
H H12 0.4967 1.2514 0.8670 0.084 Uiso calc R 1
C C13 0.4932(7) 1.1389(4) 0.81806(17) 0.0714(15) Uani d . 1
H H13 0.4451 1.1853 0.7968 0.086 Uiso calc R 1
C C14 0.5341(6) 1.0317(4) 0.80715(14) 0.0620(14) Uani d . 1
H H14 0.5160 1.0061 0.7786 0.074 Uiso calc R 1
C C15 0.6024(6) 0.9629(4) 0.83921(13) 0.0504(11) Uani d . 1
C C16 0.6377(8) 0.8168(4) 0.78727(13) 0.0869(18) Uani d . 1
H H16A 0.5174 0.8228 0.7766 0.130 Uiso calc R 1
H H16B 0.6747 0.7413 0.7863 0.130 Uiso calc R 1
H H16C 0.7155 0.8602 0.7691 0.130 Uiso calc R 1
N N1 0.9153(6) 0.9966(4) 1.16952(13) 0.0720(13) Uani d . 1
O O1 0.8325(5) 0.7766(3) 0.97987(10) 0.0827(12) Uani d . 1
O O2 0.8740(6) 1.0881(4) 1.18140(11) 0.1028(16) Uani d . 1
O O3 0.9773(6) 0.9270(4) 1.19423(11) 0.1104(16) Uani d . 1
O O4 0.6458(4) 0.8558(3) 0.83177(9) 0.0691(10) Uani d . 1

loop_
_atom_site_aniso_label
_atom_site_aniso_U_11
_atom_site_aniso_U_22
_atom_site_aniso_U_33
_atom_site_aniso_U_12
_atom_site_aniso_U_13
_atom_site_aniso_U_23
C1 0.048(3) 0.082(4) 0.034(2) -0.019(3) 0.000(2) -0.004(2)
C2 0.060(3) 0.066(3) 0.044(2) -0.005(3) 0.005(2) -0.014(2)
C3 0.053(3) 0.066(3) 0.043(2) 0.000(3) -0.004(2) -0.005(2)
C4 0.042(3) 0.063(3) 0.039(2) 0.000(2) 0.001(2) -0.003(2)
C5 0.058(3) 0.067(3) 0.045(3) 0.003(3) 0.001(2) -0.002(2)
C6 0.063(3) 0.077(3) 0.040(3) -0.003(3) -0.006(2) 0.003(2)
C7 0.057(3) 0.065(3) 0.041(2) 0.000(3) -0.004(2) -0.002(2)
C8 0.062(3) 0.065(3) 0.037(2) 0.001(3) -0.006(2) -0.008(2)
C9 0.041(3) 0.062(3) 0.042(2) -0.001(2) -0.002(2) -0.004(2)
C10 0.036(2) 0.058(3) 0.042(2) -0.006(2) -0.001(2) 0.002(2)
C11 0.055(3) 0.060(3) 0.052(3) -0.006(3) -0.001(2) 0.001(2)
C12 0.074(4) 0.061(3) 0.076(4) 0.000(3) -0.003(3) 0.007(3)
C13 0.076(4) 0.071(4) 0.067(3) -0.004(3) -0.010(3) 0.028(3)
C14 0.061(3) 0.082(4) 0.043(3) -0.007(3) -0.005(2) 0.016(3)
C15 0.048(3) 0.061(3) 0.042(2) -0.007(3) 0.000(2) 0.005(2)
C16 0.122(5) 0.099(4) 0.040(3) 0.019(4) -0.008(3) -0.019(3)
N1 0.072(3) 0.104(4) 0.040(2) -0.026(3) 0.004(2) -0.014(3)
O1 0.125(3) 0.067(2) 0.056(2) 0.022(2) -0.023(2) -0.0172(18)
O2 0.155(4) 0.102(3) 0.051(2) -0.043(3) 0.007(2) -0.024(2)
O3 0.130(4) 0.160(4) 0.040(2) 0.021(3) -0.022(2) -0.004(2)
O4 0.094(3) 0.079(2) 0.0343(16) 0.013(2) -0.0117(17) -0.0055(15)

loop_
_atom_type_symbol
_atom_type_description
_atom_type_scat_dispersion_real
_atom_type_scat_dispersion_imag
_atom_type_scat_source
C C 0.0033 0.0016 'International Tables Vol C Tables 4.2.6.8 and 6.1.1.4'
H H 0.0000 0.0000 'International Tables Vol C Tables 4.2.6.8 and 6.1.1.4'
N N 0.0061 0.0033 'International Tables Vol C Tables 4.2.6.8 and 6.1.1.4'
O O 0.0106 0.0060 'International Tables Vol C Tables 4.2.6.8 and 6.1.1.4'

loop_
_geom_angle_atom_site_label_1
_geom_angle_atom_site_label_2
_geom_angle_atom_site_label_3
_geom_angle
C2 C1 C6 122.6(4)
C2 C1 N1 117.9(5)
C6 C1 N1 119.4(5)
C1 C2 C3 118.2(4)
C1 C2 H2 120.9
C3 C2 H2 120.9
C4 C3 C2 121.0(4)
C4 C3 H3 119.5
C2 C3 H3 119.5
C3 C4 C5 118.1(4)
C3 C4 C7 123.4(4)
C5 C4 C7 118.5(4)
C6 C5 C4 122.1(4)
C6 C5 H5 118.9
C4 C5 H5 118.9
C5 C6 C1 117.9(4)
C5 C6 H6 121.1
C1 C6 H6 121.1
O1 C7 C8 122.5(4)
O1 C7 C4 119.0(4)
C8 C7 C4 118.5(4)
C9 C8 C7 123.2(4)
C9 C8 H8 118.4
C7 C8 H8 118.4
C8 C9 C10 126.7(4)
C8 C9 H9 116.6
C10 C9 H9 116.6
C11 C10 C15 118.0(4)
C11 C10 C9 121.5(4)
C15 C10 C9 120.6(4)
C12 C11 C10 121.5(4)
C12 C11 H11 119.2
C10 C11 H11 119.2
C11 C12 C13 119.4(5)
C11 C12 H12 120.3
C13 C12 H12 120.3
C14 C13 C12 121.1(5)
C14 C13 H13 119.5
C12 C13 H13 119.5
C13 C14 C15 119.0(5)
C13 C14 H14 120.5
C15 C14 H14 120.5
O4 C15 C14 123.4(4)
O4 C15 C10 115.5(4)
C14 C15 C10 121.1(4)
O4 C16 H16A 109.5
O4 C16 H16B 109.5
H16A C16 H16B 109.5
O4 C16 H16C 109.5
H16A C16 H16C 109.5
H16B C16 H16C 109.5
O2 N1 O3 123.4(4)
O2 N1 C1 119.1(5)
O3 N1 C1 117.5(5)
C15 O4 C16 117.6(3)

loop_
_geom_bond_atom_site_label_1
_geom_bond_atom_site_label_2
_geom_bond_distance
C1 C2 1.370(6)
C1 C6 1.374(6)
C1 N1 1.478(5)
C2 C3 1.388(5)
C2 H2 0.9300
C3 C4 1.383(5)
C3 H3 0.9300
C4 C5 1.387(5)
C4 C7 1.506(5)
C5 C6 1.368(5)
C5 H5 0.9300
C6 H6 0.9300
C7 O1 1.217(5)
C7 C8 1.460(6)
C8 C9 1.321(5)
C8 H8 0.9300
C9 C10 1.458(5)
C9 H9 0.9300
C10 C11 1.387(6)
C10 C15 1.404(5)
C11 C12 1.372(6)
C11 H11 0.9300
C12 C13 1.382(6)
C12 H12 0.9300
C13 C14 1.380(6)
C13 H13 0.9300
C14 C15 1.381(6)
C14 H14 0.9300
C15 O4 1.361(5)
C16 O4 1.433(4)
C16 H16A 0.9600
C16 H16B 0.9600
C16 H16C 0.9600
N1 O2 1.209(5)
N1 O3 1.222(5)

loop_
_geom_torsion_atom_site_label_1
_geom_torsion_atom_site_label_2
_geom_torsion_atom_site_label_3
_geom_torsion_atom_site_label_4
_geom_torsion
C6 C1 C2 C3 -0.4(7)
N1 C1 C2 C3 -179.1(4)
C1 C2 C3 C4 1.0(7)
C2 C3 C4 C5 -1.1(6)
C2 C3 C4 C7 177.7(4)
C3 C4 C5 C6 0.8(7)
C7 C4 C5 C6 -178.2(4)
C4 C5 C6 C1 -0.2(7)
C2 C1 C6 C5 0.0(7)
N1 C1 C6 C5 178.7(4)
C3 C4 C7 O1 -173.8(5)
C5 C4 C7 O1 5.1(7)
C3 C4 C7 C8 6.0(6)
C5 C4 C7 C8 -175.1(4)
O1 C7 C8 C9 -3.0(8)
C4 C7 C8 C9 177.3(4)
C7 C8 C9 C10 -179.5(4)
C8 C9 C10 C11 2.5(7)
C8 C9 C10 C15 -177.4(4)
C15 C10 C11 C12 0.8(7)
C9 C10 C11 C12 -179.1(4)
C10 C11 C12 C13 0.3(7)
C11 C12 C13 C14 -1.3(8)
C12 C13 C14 C15 1.2(8)
C13 C14 C15 O4 179.6(4)
C13 C14 C15 C10 -0.1(7)
C11 C10 C15 O4 179.4(4)
C9 C10 C15 O4 -0.7(6)
C11 C10 C15 C14 -0.9(7)
C9 C10 C15 C14 179.1(4)
C2 C1 N1 O2 -3.6(7)
C6 C1 N1 O2 177.6(5)
C2 C1 N1 O3 175.9(5)
C6 C1 N1 O3 -2.8(7)
C14 C15 O4 C16 6.9(7)
C10 C15 O4 C16 -173.4(4)
